data_4505067
loop_
_publ_author_name
'Biradha, Kumar'
'Mahata, Goutam'

_publ_section_title
;
 A 3D-Honeycomb Network with Unique Encapsulation of Dimers of 1D-Chains
;
_journal_issue 1
_journal_name_full 'Crystal Growth &amp; Design'
_journal_page_first 49
_journal_paper_doi 10.1021/cg0499257
_journal_volume 5
_journal_year 2005
_chemical_formula_sum 'C16 H15 N3 O5 S'
_chemical_formula_weight 361.37
_chemical_name_systematic
; 
 ? 
;
_space_group_IT_number 14
_symmetry_cell_setting monoclinic
_symmetry_space_group_name_Hall '-P 2yn'
_symmetry_space_group_name_H-M 'P 1 21/n 1'
_atom_sites_solution_hydrogens geom
_atom_sites_solution_primary direct
_atom_sites_solution_secondary difmap
_audit_creation_method SHELXL-97
_cell_angle_alpha 90.00
_cell_angle_beta 99.79(3)
_cell_angle_gamma 90.00
_cell_formula_units_Z 4
_cell_length_a 9.753(2)
_cell_length_b 10.353(2)
_cell_length_c 17.208(3)
_cell_measurement_reflns_used 25
_cell_measurement_temperature 293(2)
_cell_measurement_theta_max 15
_cell_measurement_theta_min 9
_cell_volume 1712.2(6)
_computing_structure_refinement 'SHELXL-97 (Sheldrick, 1997)'
_computing_structure_solution 'SHELXS-97 (Sheldrick, 1990)'
_diffrn_ambient_temperature 293(2)
_diffrn_measured_fraction_theta_full 0.950
_diffrn_measured_fraction_theta_max 0.950
_diffrn_measurement_device_type Cad4-MACH3
_diffrn_measurement_method /w-scan
_diffrn_radiation_monochromator graphite
_diffrn_radiation_source 'fine-focus sealed tube'
_diffrn_radiation_type MoK\a
_diffrn_radiation_wavelength 0.71073
_diffrn_reflns_av_R_equivalents 0.0204
_diffrn_reflns_av_sigmaI/netI 0.0860
_diffrn_reflns_limit_h_max 11
_diffrn_reflns_limit_h_min 0
_diffrn_reflns_limit_k_max 12
_diffrn_reflns_limit_k_min 0
_diffrn_reflns_limit_l_max 20
_diffrn_reflns_limit_l_min -20
_diffrn_reflns_number 3035
_diffrn_reflns_theta_full 24.97
_diffrn_reflns_theta_max 24.97
_diffrn_reflns_theta_min 2.25
_diffrn_standards_decay_% 0
_diffrn_standards_interval_time 60
_diffrn_standards_number 3
_exptl_absorpt_coefficient_mu 0.221
_exptl_absorpt_correction_type none
_exptl_crystal_colour orange
_exptl_crystal_density_diffrn 1.402
_exptl_crystal_density_method 'not measured'
_exptl_crystal_description needle
_exptl_crystal_F_000 752
_exptl_crystal_size_max 0.6
_exptl_crystal_size_mid 0.4
_exptl_crystal_size_min 0.4
_refine_diff_density_max 0.369
_refine_diff_density_min -0.279
_refine_diff_density_rms 0.068
_refine_ls_extinction_coef 0.008(2)
_refine_ls_extinction_expression Fc^*^=kFc[1+0.001xFc^2^\l^3^/sin(2\q)]^-1/4^
_refine_ls_extinction_method SHELXL
_refine_ls_goodness_of_fit_ref 1.057
_refine_ls_hydrogen_treatment mixed
_refine_ls_matrix_type full
_refine_ls_number_parameters 242
_refine_ls_number_reflns 2855
_refine_ls_number_restraints 0
_refine_ls_restrained_S_all 1.057
_refine_ls_R_factor_all 0.1397
_refine_ls_R_factor_gt 0.0640
_refine_ls_shift/su_max 0.000
_refine_ls_shift/su_mean 0.000
_refine_ls_structure_factor_coef Fsqd
_refine_ls_weighting_details 'calc w=1/[\s^2^(Fo^2^)+(0.1000P)^2^+0.0000P] where P=(Fo^2^+2Fc^2^)/3'
_refine_ls_weighting_scheme calc
_refine_ls_wR_factor_gt 0.1480
_refine_ls_wR_factor_ref 0.2033
_reflns_number_gt 1536
_reflns_number_total 2855
_reflns_threshold_expression >2sigma(I)
_cod_data_source_file cg0499257si20040223_061637.cif
_cod_data_source_block 1
_cod_depositor_comments
;
The following automatic conversions were performed:

'_symmetry_cell_setting' value 'Monoclinic' changed to 'monoclinic'
according to /home/saulius/struct/CIF-dictionaries/cif_core.dic
dictionary named 'cif_core.dic' version 2.4.1 from 2010-06-29.

Automatic conversion script
Id: cif_fix_values 1715 2011-07-08 13:25:40Z adriana 
;
_cod_original_sg_symbol_H-M P21/n
_cod_database_code 4505067

loop_
_symmetry_equiv_pos_as_xyz
'x, y, z'
'-x+1/2, y+1/2, -z+1/2'
'-x, -y, -z'
'x-1/2, -y-1/2, z-1/2'

loop_
_atom_site_label
_atom_site_type_symbol
_atom_site_fract_x
_atom_site_fract_y
_atom_site_fract_z
_atom_site_U_iso_or_equiv
_atom_site_adp_type
_atom_site_occupancy
_atom_site_symmetry_multiplicity
_atom_site_calc_flag
_atom_site_refinement_flags
S1 S 0.23602(12) 0.48408(12) 0.36768(8) 0.0446(4) Uani 1 1 d .
O1 O 0.2205(4) 0.6206(3) 0.3508(2) 0.0620(11) Uani 1 1 d .
O2 O 0.2275(4) 0.4572(4) 0.4497(2) 0.0679(12) Uani 1 1 d .
O3 O 0.3594(3) 0.4293(4) 0.3444(3) 0.0640(12) Uani 1 1 d .
O1W O 0.6417(5) 0.4938(5) 0.4002(3) 0.0672(13) Uani 1 1 d .
H1WA H 0.655(6) 0.508(5) 0.447(3) 0.050 Uiso 1 1 d .
H2WA H 0.552(6) 0.467(5) 0.399(3) 0.050 Uiso 1 1 d .
O2W O 0.4666(4) 0.3167(4) 0.2108(3) 0.0713(12) Uani 1 1 d .
N1 N -0.2500(5) 0.2196(5) 0.1810(3) 0.0619(15) Uani 1 1 d .
H2N H -0.331(6) 0.245(5) 0.196(3) 0.050 Uiso 1 1 d .
H1N H -0.248(5) 0.151(5) 0.156(3) 0.050 Uiso 1 1 d .
C1 C 0.0944(4) 0.4032(4) 0.3127(3) 0.0316(10) Uani 1 1 d .
C2 C -0.0410(5) 0.4343(5) 0.3236(3) 0.0402(11) Uani 1 1 d .
H2 H -0.0546 0.4980 0.3597 0.048 Uiso 1 1 calc R
C3 C -0.1529(5) 0.3719(5) 0.2818(3) 0.0428(12) Uani 1 1 d .
H3 H -0.2417 0.3929 0.2906 0.051 Uiso 1 1 calc R
C4 C -0.1376(5) 0.2775(5) 0.2262(3) 0.0429(12) Uani 1 1 d .
C5 C -0.0019(5) 0.2480(5) 0.2165(3) 0.0425(12) Uani 1 1 d .
H5 H 0.0123 0.1842 0.1806 0.051 Uiso 1 1 calc R
C6 C 0.1099(4) 0.3097(4) 0.2578(3) 0.0390(12) Uani 1 1 d .
H6 H 0.1986 0.2885 0.2490 0.047 Uiso 1 1 calc R
N11 N 1.0412(4) 0.1484(4) 0.4367(3) 0.0455(11) Uani 1 1 d .
H11N H 1.150(5) 0.138(4) 0.434(3) 0.050 Uiso 1 1 d .
N12 N 0.3201(4) 0.1412(4) 0.4369(3) 0.0427(10) Uani 1 1 d .
C10 C 0.9857(5) 0.2349(5) 0.4796(3) 0.0500(14) Uani 1 1 d .
H10 H 1.0424 0.2961 0.5087 0.060 Uiso 1 1 calc R
C11 C 0.8449(5) 0.2342(5) 0.4813(3) 0.0428(12) Uani 1 1 d .
H11 H 0.8075 0.2946 0.5118 0.051 Uiso 1 1 calc R
C12 C 0.7585(4) 0.1444(4) 0.4378(3) 0.0333(10) Uani 1 1 d .
C13 C 0.8206(5) 0.0557(5) 0.3950(3) 0.0439(12) Uani 1 1 d .
H13 H 0.7664 -0.0069 0.3656 0.053 Uiso 1 1 calc R
C14 C 0.9625(5) 0.0588(5) 0.3953(3) 0.0486(13) Uani 1 1 d .
H14 H 1.0030 -0.0021 0.3666 0.058 Uiso 1 1 calc R
C15 C 0.4073(5) 0.1864(5) 0.4979(3) 0.0466(13) Uani 1 1 d .
H15 H 0.3713 0.2174 0.5410 0.056 Uiso 1 1 calc R
C16 C 0.5509(5) 0.1899(5) 0.5007(3) 0.0416(12) Uani 1 1 d .
H16 H 0.6093 0.2218 0.5449 0.050 Uiso 1 1 calc R
C17 C 0.6046(4) 0.1449(4) 0.4367(3) 0.0340(11) Uani 1 1 d .
C18 C 0.5141(5) 0.0981(5) 0.3737(3) 0.0428(12) Uani 1 1 d .
H18 H 0.5479 0.0662 0.3301 0.051 Uiso 1 1 calc R
C19 C 0.3730(5) 0.0979(5) 0.3743(3) 0.0518(14) Uani 1 1 d .
H19 H 0.3128 0.0670 0.3305 0.062 Uiso 1 1 calc R

loop_
_atom_site_aniso_label
_atom_site_aniso_U_11
_atom_site_aniso_U_22
_atom_site_aniso_U_33
_atom_site_aniso_U_23
_atom_site_aniso_U_13
_atom_site_aniso_U_12
S1 0.0369(7) 0.0446(8) 0.0508(8) -0.0030(6) 0.0033(5) -0.0008(6)
O1 0.057(2) 0.036(2) 0.091(3) 0.005(2) 0.007(2) 0.0029(17)
O2 0.075(3) 0.077(3) 0.048(2) -0.001(2) -0.002(2) -0.015(2)
O3 0.0323(19) 0.068(3) 0.092(3) -0.033(2) 0.0120(19) 0.0049(18)
O1W 0.050(2) 0.100(3) 0.052(2) 0.006(3) 0.009(2) -0.010(2)
O2W 0.055(2) 0.078(3) 0.088(3) 0.004(2) 0.031(2) -0.016(2)
N1 0.032(2) 0.061(3) 0.094(4) -0.032(3) 0.014(2) -0.009(2)
C1 0.029(2) 0.029(2) 0.037(3) 0.002(2) 0.0058(19) 0.0044(18)
C2 0.039(3) 0.044(3) 0.038(3) -0.002(2) 0.007(2) 0.006(2)
C3 0.029(2) 0.047(3) 0.054(3) -0.001(2) 0.012(2) 0.008(2)
C4 0.042(3) 0.036(3) 0.051(3) 0.001(2) 0.008(2) -0.004(2)
C5 0.036(3) 0.050(3) 0.044(3) -0.006(2) 0.012(2) 0.004(2)
C6 0.025(2) 0.037(3) 0.054(3) -0.003(2) 0.005(2) 0.001(2)
N11 0.028(2) 0.056(3) 0.055(3) 0.003(2) 0.0140(19) 0.002(2)
N12 0.028(2) 0.043(2) 0.058(3) 0.006(2) 0.0111(19) 0.0052(18)
C10 0.033(3) 0.055(3) 0.063(4) -0.011(3) 0.012(2) -0.003(2)
C11 0.030(2) 0.047(3) 0.053(3) -0.003(2) 0.011(2) 0.002(2)
C12 0.028(2) 0.034(2) 0.038(3) 0.005(2) 0.0048(19) -0.0028(19)
C13 0.031(2) 0.048(3) 0.053(3) -0.012(2) 0.011(2) 0.003(2)
C14 0.042(3) 0.053(3) 0.054(3) -0.009(3) 0.016(2) 0.010(3)
C15 0.030(2) 0.061(3) 0.050(3) -0.008(3) 0.009(2) -0.002(2)
C16 0.035(2) 0.042(3) 0.049(3) 0.001(2) 0.012(2) 0.000(2)
C17 0.030(2) 0.032(2) 0.043(3) -0.004(2) 0.013(2) 0.0022(19)
C18 0.032(2) 0.057(3) 0.041(3) -0.005(2) 0.010(2) 0.002(2)
C19 0.041(3) 0.053(3) 0.061(3) -0.010(3) 0.007(3) 0.001(3)

loop_
_atom_type_symbol
_atom_type_description
_atom_type_scat_dispersion_real
_atom_type_scat_dispersion_imag
_atom_type_scat_source
S S 0.1246 0.1234 'International Tables Vol C Tables 4.2.6.8 and 6.1.1.4'
C C 0.0033 0.0016 'International Tables Vol C Tables 4.2.6.8 and 6.1.1.4'
H H 0.0000 0.0000 'International Tables Vol C Tables 4.2.6.8 and 6.1.1.4'
N N 0.0061 0.0033 'International Tables Vol C Tables 4.2.6.8 and 6.1.1.4'
O O 0.0106 0.0060 'International Tables Vol C Tables 4.2.6.8 and 6.1.1.4'

loop_
_geom_angle_atom_site_label_1
_geom_angle_atom_site_label_2
_geom_angle_atom_site_label_3
_geom_angle
O1 S1 O3 113.0(2)
O1 S1 O2 111.1(3)
O3 S1 O2 112.4(3)
O1 S1 C1 108.3(2)
O3 S1 C1 106.3(2)
O2 S1 C1 105.3(2)
H1WA O1W H2WA 94(5)
C4 N1 H2N 111(3)
C4 N1 H1N 126(4)
H2N N1 H1N 119(5)
C6 C1 C2 117.9(4)
C6 C1 S1 122.6(3)
C2 C1 S1 119.5(4)
C3 C2 C1 120.5(5)
C3 C2 H2 119.8
C1 C2 H2 119.8
C2 C3 C4 121.7(4)
C2 C3 H3 119.1
C4 C3 H3 119.1
N1 C4 C3 121.9(5)
N1 C4 C5 121.2(5)
C3 C4 C5 116.8(4)
C6 C5 C4 121.8(5)
C6 C5 H5 119.1
C4 C5 H5 119.1
C5 C6 C1 121.2(4)
C5 C6 H6 119.4
C1 C6 H6 119.4
C14 N11 C10 120.9(4)
C14 N11 H11N 113(3)
C10 N11 H11N 126(3)
C15 N12 C19 118.1(4)
N11 C10 C11 120.6(5)
N11 C10 H10 119.7
C11 C10 H10 119.7
C10 C11 C12 120.5(5)
C10 C11 H11 119.7
C12 C11 H11 119.7
C13 C12 C11 117.0(4)
C13 C12 C17 121.7(4)
C11 C12 C17 121.3(4)
C12 C13 C14 120.8(5)
C12 C13 H13 119.6
C14 C13 H13 119.6
N11 C14 C13 120.3(5)
N11 C14 H14 119.9
C13 C14 H14 119.9
N12 C15 C16 123.0(5)
N12 C15 H15 118.5
C16 C15 H15 118.5
C17 C16 C15 118.7(5)
C17 C16 H16 120.7
C15 C16 H16 120.7
C18 C17 C16 118.2(4)
C18 C17 C12 121.3(4)
C16 C17 C12 120.5(4)
C17 C18 C19 120.4(5)
C17 C18 H18 119.8
C19 C18 H18 119.8
N12 C19 C18 121.6(5)
N12 C19 H19 119.2
C18 C19 H19 119.2

loop_
_geom_bond_atom_site_label_1
_geom_bond_atom_site_label_2
_geom_bond_distance
S1 O1 1.446(4)
S1 O3 1.447(3)
S1 O2 1.455(4)
S1 C1 1.749(5)
O1W H1WA 0.81(6)
O1W H2WA 0.92(5)
N1 C4 1.370(7)
N1 H2N 0.91(6)
N1 H1N 0.82(5)
C1 C6 1.379(6)
C1 C2 1.403(6)
C2 C3 1.364(7)
C2 H2 0.9300
C3 C4 1.392(7)
C3 H3 0.9300
C4 C5 1.396(7)
C5 C6 1.356(6)
C5 H5 0.9300
C6 H6 0.9300
N11 C14 1.331(6)
N11 C10 1.333(6)
N11 H11N 1.07(5)
N12 C15 1.320(6)
N12 C19 1.348(6)
C10 C11 1.378(6)
C10 H10 0.9300
C11 C12 1.386(6)
C11 H11 0.9300
C12 C13 1.379(6)
C12 C17 1.498(6)
C13 C14 1.383(7)
C13 H13 0.9300
C14 H14 0.9300
C15 C16 1.393(6)
C15 H15 0.9300
C16 C17 1.379(6)
C16 H16 0.9300
C17 C18 1.365(6)
C18 C19 1.378(7)
C18 H18 0.9300
C19 H19 0.9300

loop_
_cod_related_entry_id
_cod_related_entry_database
_cod_related_entry_code
1 ChemSpider 30661485
